data_7111304
loop_
_publ_author_name
'Duan, Wei-Liang'
'Shi, Min'
'Rong, Guo-Bin'

_publ_section_title
;
 Synthesis of novel axially chiral Rh?NHC complexes derived from BINAM and
 application in the enantioselective hydrosilylation of methyl
 ketonesElectronic supplementary information (ESI) available: 13C NMR and
 1H NMR spectral and analytic data for compounds 2?7, reduction products,
 and chiral HPLC and GC charts for sec-alcohols 9a?m. See
 http://www.rsc.org/suppdata/cc/b3/b309185f/
;
_journal_issue 23
_journal_name_full 'Chemical Communications'
_journal_page_first 2916
_journal_paper_doi 10.1039/b309185f
_journal_year 2003
_chemical_formula_sum 'C52 H50 I2 N4 Rh2'
_chemical_formula_weight 1190.58
_chemical_name_systematic
;
?
;
_space_group_IT_number 19
_symmetry_cell_setting orthorhombic
_symmetry_space_group_name_Hall 'P 2ac 2ab'
_symmetry_space_group_name_H-M 'P 21 21 21'
_atom_sites_solution_hydrogens geom
_atom_sites_solution_primary direct
_atom_sites_solution_secondary difmap
_audit_creation_method SHELXL-97
_cell_angle_alpha 90.00
_cell_angle_beta 90.00
_cell_angle_gamma 90.00
_cell_formula_units_Z 4
_cell_length_a 12.1794(19)
_cell_length_b 19.027(3)
_cell_length_c 20.291(3)
_cell_measurement_reflns_used 3597
_cell_measurement_temperature 293(2)
_cell_measurement_theta_max 38.256
_cell_measurement_theta_min 4.449
_cell_volume 4702.2(13)
_computing_cell_refinement 'Bruker SMART'
_computing_data_collection 'Bruker SMART'
_computing_data_reduction 'Bruker SHELXTL'
_computing_molecular_graphics 'Bruker SHELXTL'
_computing_publication_material 'Bruker SHELXTL'
_computing_structure_refinement 'SHELXL-97 (Sheldrick, 1997)'
_computing_structure_solution 'SHELXS-97 (Sheldrick, 1990)'
_diffrn_ambient_temperature 293(2)
_diffrn_measured_fraction_theta_full 0.998
_diffrn_measured_fraction_theta_max 0.998
_diffrn_measurement_device_type 'CCD area detector'
_diffrn_measurement_method 'phi and omega scans'
_diffrn_radiation_monochromator graphite
_diffrn_radiation_source 'fine-focus sealed tube'
_diffrn_radiation_type MoK\a
_diffrn_radiation_wavelength 0.71073
_diffrn_reflns_av_R_equivalents 0.0970
_diffrn_reflns_av_sigmaI/netI 0.1282
_diffrn_reflns_limit_h_max 14
_diffrn_reflns_limit_h_min -14
_diffrn_reflns_limit_k_max 22
_diffrn_reflns_limit_k_min -22
_diffrn_reflns_limit_l_max 15
_diffrn_reflns_limit_l_min -24
_diffrn_reflns_number 24301
_diffrn_reflns_theta_full 25.50
_diffrn_reflns_theta_max 25.50
_diffrn_reflns_theta_min 1.47
_exptl_absorpt_coefficient_mu 2.054
_exptl_absorpt_correction_T_max 1.00000
_exptl_absorpt_correction_T_min 0.65866
_exptl_absorpt_correction_type sadabs
_exptl_crystal_colour red
_exptl_crystal_density_diffrn 1.682
_exptl_crystal_density_method 'not measured'
_exptl_crystal_F_000 2344
_exptl_crystal_size_max 0.432
_exptl_crystal_size_mid 0.201
_exptl_crystal_size_min 0.126
_refine_diff_density_max 0.975
_refine_diff_density_min -0.652
_refine_diff_density_rms 0.136
_refine_ls_abs_structure_details 'Flack H D (1983), Acta Cryst. A39, 876-881'
_refine_ls_abs_structure_Flack 0.00(5)
_refine_ls_extinction_coef 0.00061(11)
_refine_ls_extinction_expression Fc^*^=kFc[1+0.001xFc^2^\l^3^/sin(2\q)]^-1/4^
_refine_ls_extinction_method SHELXL
_refine_ls_goodness_of_fit_ref 0.943
_refine_ls_hydrogen_treatment mixed
_refine_ls_matrix_type full
_refine_ls_number_parameters 540
_refine_ls_number_reflns 8726
_refine_ls_number_restraints 0
_refine_ls_restrained_S_all 0.943
_refine_ls_R_factor_all 0.1068
_refine_ls_R_factor_gt 0.0650
_refine_ls_shift/su_max 0.010
_refine_ls_shift/su_mean 0.001
_refine_ls_structure_factor_coef Fsqd
_refine_ls_weighting_details 'calc w=1/[\s^2^(Fo^2^)+(0.0630P)^2^+0.0000P] where P=(Fo^2^+2Fc^2^)/3'
_refine_ls_weighting_scheme calc
_refine_ls_wR_factor_gt 0.1363
_refine_ls_wR_factor_ref 0.1505
_reflns_number_gt 5341
_reflns_number_total 8726
_reflns_threshold_expression >2sigma(I)
_cod_data_source_file b309185fsup1.cif
_cod_data_source_block cd23102
_cod_depositor_comments
;
The following automatic conversions were performed:

'_symmetry_cell_setting' value 'Orthorhombic' changed to
'orthorhombic' according to
/home/saulius/struct/CIF-dictionaries/cif_core.dic dictionary named
'cif_core.dic' version 2.4.2 from 2011-04-26.

Automatic conversion script
Id: cif_fix_values 1891 2012-01-12 08:04:46Z andrius 
;
_cod_original_cell_volume 4702.0(13)
_cod_original_sg_symbol_H-M P2(1)2(1)2(1)
_cod_original_formula_sum 'C52 H50 N4  I2 Rh2'
_cod_database_code 7111304

loop_
_symmetry_equiv_pos_as_xyz
'x, y, z'
'-x+1/2, -y, z+1/2'
'-x, y+1/2, -z+1/2'
'x+1/2, -y+1/2, -z'

loop_
_atom_site_label
_atom_site_type_symbol
_atom_site_fract_x
_atom_site_fract_y
_atom_site_fract_z
_atom_site_U_iso_or_equiv
_atom_site_adp_type
_atom_site_occupancy
_atom_site_symmetry_multiplicity
_atom_site_calc_flag
_atom_site_refinement_flags
Rh1 Rh 0.79529(9) 0.12707(5) 0.42068(5) 0.0488(3) Uani 1 1 d .
Rh2 Rh 1.10816(9) 0.05376(6) 0.08716(5) 0.0519(3) Uani 1 1 d .
I1 I 0.66317(7) 0.02831(5) 0.36890(5) 0.0590(3) Uani 1 1 d .
I2 I 1.19272(10) 0.18107(5) 0.10889(5) 0.0720(3) Uani 1 1 d .
N1 N 0.8654(8) 0.1893(5) 0.2855(5) 0.042(3) Uani 1 1 d .
N2 N 0.7029(10) 0.2168(6) 0.3166(6) 0.058(3) Uani 1 1 d .
N3 N 0.8798(8) 0.0800(5) 0.1546(5) 0.044(3) Uani 1 1 d .
N4 N 0.8968(11) 0.1297(8) 0.0607(6) 0.075(4) Uani 1 1 d .
C1 C 1.0182(9) 0.1057(6) 0.2729(6) 0.034(3) Uani 1 1 d .
C2 C 1.1384(9) 0.0937(7) 0.2756(6) 0.042(3) Uani 1 1 d .
C3 C 1.1842(10) 0.0284(7) 0.2636(5) 0.046(3) Uani 1 1 d .
H1 H 1.1381 -0.0087 0.2526 0.056 Uiso 1 1 calc R
C4 C 1.2947(14) 0.0164(9) 0.2673(6) 0.067(4) Uani 1 1 d .
H2 H 1.3237 -0.0282 0.2607 0.081 Uiso 1 1 calc R
C5 C 1.3651(13) 0.0759(10) 0.2820(8) 0.074(5) Uani 1 1 d .
H3 H 1.4408 0.0699 0.2835 0.089 Uiso 1 1 calc R
C6 C 1.3223(15) 0.1388(10) 0.2933(7) 0.077(5) Uani 1 1 d .
H4 H 1.3678 0.1764 0.3038 0.093 Uiso 1 1 calc R
C7 C 1.2059(11) 0.1489(7) 0.2893(6) 0.049(3) Uani 1 1 d .
C8 C 1.1617(13) 0.2199(7) 0.2986(6) 0.056(4) Uani 1 1 d .
H5 H 1.2080 0.2579 0.3059 0.067 Uiso 1 1 calc R
C9 C 1.0513(12) 0.2283(6) 0.2961(6) 0.046(3) Uani 1 1 d .
H6 H 1.0222 0.2732 0.3011 0.055 Uiso 1 1 calc R
C10 C 0.9786(10) 0.1713(7) 0.2861(6) 0.038(3) Uani 1 1 d .
C11 C 0.7926(11) 0.1812(6) 0.3328(6) 0.041(3) Uani 1 1 d .
C12 C 0.7220(12) 0.2553(8) 0.2577(9) 0.069(5) Uani 1 1 d .
C13 C 0.6597(15) 0.3021(10) 0.2213(10) 0.087(6) Uani 1 1 d .
H7 H 0.5889 0.3139 0.2345 0.104 Uiso 1 1 calc R
C14 C 0.703(2) 0.3296(10) 0.1675(13) 0.113(8) Uani 1 1 d .
H8 H 0.6596 0.3581 0.1407 0.136 Uiso 1 1 calc R
C15 C 0.8140(19) 0.3166(9) 0.1498(8) 0.095(6) Uani 1 1 d .
H9 H 0.8471 0.3412 0.1155 0.115 Uiso 1 1 calc R
C16 C 0.8699(13) 0.2679(8) 0.1840(7) 0.063(4) Uani 1 1 d .
H10 H 0.9395 0.2545 0.1700 0.076 Uiso 1 1 calc R
C17 C 0.8266(11) 0.2382(6) 0.2381(7) 0.046(3) Uani 1 1 d .
C18 C 0.6007(12) 0.2192(12) 0.3575(11) 0.141(11) Uani 1 1 d .
H13 H 0.5758 0.1722 0.3660 0.211 Uiso 1 1 calc R
H11 H 0.5447 0.2446 0.3343 0.211 Uiso 1 1 calc R
H12 H 0.6160 0.2423 0.3986 0.211 Uiso 1 1 calc R
C19 C 0.9307(16) 0.1874(11) 0.4517(8) 0.081(5) Uani 1 1 d .
H14 H 0.9520 0.1874 0.4077 0.097 Uiso 1 1 calc R
C20 C 0.8350(18) 0.2235(8) 0.4708(7) 0.078(5) Uani 1 1 d .
H15 H 0.7984 0.2483 0.4380 0.094 Uiso 1 1 calc R
C21 C 0.7842(19) 0.2262(9) 0.5404(7) 0.100(7) Uani 1 1 d .
H16 H 0.8431 0.2285 0.5725 0.119 Uiso 1 1 calc R
H17 H 0.7416 0.2691 0.5444 0.119 Uiso 1 1 calc R
C22 C 0.7155(19) 0.1681(9) 0.5560(10) 0.106(7) Uani 1 1 d .
H19 H 0.6399 0.1813 0.5475 0.128 Uiso 1 1 calc R
H18 H 0.7220 0.1584 0.6027 0.128 Uiso 1 1 calc R
C23 C 0.7403(16) 0.1010(8) 0.5182(7) 0.078(6) Uani 1 1 d .
H20 H 0.6800 0.0792 0.4989 0.093 Uiso 1 1 calc R
C24 C 0.8370(15) 0.0688(7) 0.5089(8) 0.071(5) Uani 1 1 d .
H21 H 0.8416 0.0311 0.4798 0.085 Uiso 1 1 calc R
C25 C 0.9384(15) 0.0932(11) 0.5449(10) 0.101(6) Uani 1 1 d .
H22 H 0.9872 0.0537 0.5528 0.121 Uiso 1 1 calc R
H23 H 0.9184 0.1135 0.5871 0.121 Uiso 1 1 calc R
C26 C 0.9974(17) 0.1497(12) 0.5009(16) 0.142(11) Uani 1 1 d .
H25 H 1.0300 0.1843 0.5300 0.171 Uiso 1 1 calc R
H24 H 1.0571 0.1266 0.4778 0.171 Uiso 1 1 calc R
C27 C 0.9472(9) 0.0417(5) 0.2615(6) 0.032(3) Uani 1 1 d .
C28 C 0.9459(10) -0.0102(6) 0.3147(6) 0.042(3) Uani 1 1 d .
C29 C 0.9992(10) -0.0069(7) 0.3743(7) 0.056(4) Uani 1 1 d .
H26 H 1.0399 0.0333 0.3833 0.067 Uiso 1 1 calc R
C30 C 0.9970(13) -0.0566(8) 0.4200(8) 0.067(4) Uani 1 1 d .
H27 H 1.0324 -0.0504 0.4602 0.080 Uiso 1 1 calc R
C31 C 0.9402(14) -0.1183(9) 0.4063(9) 0.089(6) Uani 1 1 d .
H28 H 0.9385 -0.1534 0.4381 0.107 Uiso 1 1 calc R
C32 C 0.8882(13) -0.1293(8) 0.3493(8) 0.066(4) Uani 1 1 d .
H29 H 0.8527 -0.1717 0.3416 0.080 Uiso 1 1 calc R
C33 C 0.8873(12) -0.0731(7) 0.2982(9) 0.065(4) Uani 1 1 d .
C34 C 0.8285(12) -0.0838(6) 0.2422(7) 0.049(3) Uani 1 1 d .
H30 H 0.7906 -0.1255 0.2349 0.059 Uiso 1 1 calc R
C35 C 0.8277(11) -0.0312(7) 0.1977(7) 0.056(4) Uani 1 1 d .
H31 H 0.7845 -0.0355 0.1601 0.068 Uiso 1 1 calc R
C36 C 0.8903(9) 0.0296(7) 0.2067(6) 0.039(3) Uani 1 1 d .
C37 C 0.9576(11) 0.0894(7) 0.1008(7) 0.055(4) Uiso 1 1 d .
C38 C 0.7879(13) 0.1406(8) 0.0775(8) 0.066(4) Uani 1 1 d .
C39 C 0.699(2) 0.1722(9) 0.0504(10) 0.104(7) Uani 1 1 d .
H32 H 0.7049 0.1961 0.0106 0.125 Uiso 1 1 calc R
C40 C 0.5976(16) 0.1685(11) 0.0835(12) 0.108(7) Uani 1 1 d .
H33 H 0.5350 0.1869 0.0638 0.130 Uiso 1 1 calc R
C41 C 0.5906(14) 0.1388(9) 0.1424(9) 0.078(5) Uani 1 1 d .
H34 H 0.5244 0.1411 0.1652 0.093 Uiso 1 1 calc R
C42 C 0.6783(11) 0.1047(8) 0.1710(8) 0.072(4) Uani 1 1 d .
H35 H 0.6701 0.0813 0.2109 0.086 Uiso 1 1 calc R
C43 C 0.7767(10) 0.1060(6) 0.1399(6) 0.041(3) Uani 1 1 d .
C44 C 0.9354(16) 0.1587(10) -0.0031(7) 0.094(6) Uani 1 1 d .
H37 H 1.0050 0.1815 0.0031 0.141 Uiso 1 1 calc R
H36 H 0.8829 0.1923 -0.0192 0.141 Uiso 1 1 calc R
H38 H 0.9432 0.1213 -0.0345 0.141 Uiso 1 1 calc R
C45 C 1.0507(18) -0.0529(8) 0.0954(10) 0.082(6) Uani 1 1 d .
H39 H 0.9928 -0.0414 0.1233 0.098 Uiso 1 1 calc R
C46 C 1.0488(15) -0.0291(11) 0.0364(15) 0.124(9) Uani 1 1 d .
H40 H 0.9981 0.0060 0.0266 0.149 Uiso 1 1 calc R
C47 C 1.1291(17) -0.0561(12) -0.0233(9) 0.112(7) Uani 1 1 d .
H41 H 1.1511 -0.1042 -0.0146 0.135 Uiso 1 1 calc R
H42 H 1.0883 -0.0557 -0.0643 0.135 Uiso 1 1 calc R
C48 C 1.2269(12) -0.0131(9) -0.0308(8) 0.075(5) Uani 1 1 d .
H44 H 1.2143 0.0213 -0.0653 0.090 Uiso 1 1 calc R
H43 H 1.2876 -0.0427 -0.0444 0.090 Uiso 1 1 calc R
C49 C 1.2581(12) 0.0249(8) 0.0322(8) 0.065(4) Uani 1 1 d .
H45 H 1.2717 0.0728 0.0282 0.077 Uiso 1 1 calc R
C50 C 1.2680(11) -0.0010(10) 0.0904(9) 0.081(5) Uani 1 1 d .
H46 H 1.2857 0.0287 0.1253 0.097 Uiso 1 1 calc R
C51 C 1.2515(16) -0.0792(8) 0.1038(11) 0.094(6) Uani 1 1 d .
H47 H 1.2726 -0.1056 0.0650 0.113 Uiso 1 1 calc R
H48 H 1.2994 -0.0934 0.1397 0.113 Uiso 1 1 calc R
C52 C 1.138(2) -0.0965(10) 0.1210(11) 0.113(7) Uani 1 1 d .
H49 H 1.1242 -0.1443 0.1067 0.136 Uiso 1 1 calc R
H50 H 1.1323 -0.0962 0.1687 0.136 Uiso 1 1 calc R

loop_
_atom_site_aniso_label
_atom_site_aniso_U_11
_atom_site_aniso_U_22
_atom_site_aniso_U_33
_atom_site_aniso_U_23
_atom_site_aniso_U_13
_atom_site_aniso_U_12
Rh1 0.0550(6) 0.0496(6) 0.0418(6) -0.0041(5) 0.0088(6) -0.0090(5)
Rh2 0.0607(6) 0.0548(7) 0.0402(6) -0.0045(5) 0.0087(6) -0.0066(5)
I1 0.0568(5) 0.0631(6) 0.0570(6) -0.0128(5) 0.0055(5) -0.0089(5)
I2 0.1030(9) 0.0489(6) 0.0642(6) 0.0026(5) 0.0074(6) -0.0098(6)
N1 0.050(7) 0.030(6) 0.045(6) -0.007(5) 0.006(5) 0.001(5)
N2 0.064(8) 0.043(7) 0.068(8) -0.010(6) 0.002(7) -0.017(6)
N3 0.050(6) 0.037(6) 0.045(7) 0.000(5) -0.009(5) -0.008(5)
N4 0.065(8) 0.113(11) 0.048(8) -0.019(8) 0.006(7) -0.013(9)
C1 0.037(7) 0.042(7) 0.023(7) 0.001(5) -0.002(5) -0.002(6)
C2 0.041(8) 0.049(8) 0.037(8) 0.004(6) 0.006(6) -0.003(6)
C3 0.051(9) 0.055(8) 0.033(7) 0.004(6) 0.016(6) 0.007(7)
C4 0.074(11) 0.099(12) 0.029(7) 0.000(8) 0.012(8) 0.002(10)
C5 0.058(10) 0.083(13) 0.082(12) 0.005(10) -0.012(9) 0.020(9)
C6 0.084(13) 0.098(14) 0.049(9) 0.000(9) -0.020(9) -0.009(11)
C7 0.035(7) 0.064(9) 0.048(8) -0.004(7) 0.004(7) -0.005(7)
C8 0.070(10) 0.053(9) 0.045(8) -0.005(7) 0.000(8) -0.023(8)
C9 0.066(10) 0.022(7) 0.051(9) 0.006(6) 0.005(7) -0.003(6)
C10 0.044(8) 0.036(7) 0.036(7) 0.009(6) 0.005(6) -0.010(6)
C11 0.036(7) 0.037(7) 0.051(8) 0.010(6) 0.014(7) 0.001(6)
C12 0.056(10) 0.040(9) 0.112(14) -0.023(9) 0.003(10) -0.015(8)
C13 0.060(11) 0.090(14) 0.110(15) -0.002(12) -0.016(12) 0.037(10)
C14 0.119(18) 0.081(14) 0.14(2) 0.058(14) -0.045(18) 0.001(13)
C15 0.133(17) 0.082(12) 0.071(11) 0.053(10) 0.006(13) -0.007(13)
C16 0.076(11) 0.056(9) 0.056(9) 0.014(8) 0.009(8) -0.004(8)
C17 0.044(8) 0.034(7) 0.061(9) -0.006(7) -0.003(7) 0.004(6)
C18 0.038(9) 0.19(2) 0.19(2) -0.14(2) 0.022(13) 0.009(11)
C19 0.088(13) 0.122(16) 0.032(8) -0.010(10) 0.008(9) -0.022(13)
C20 0.139(17) 0.057(10) 0.039(8) 0.003(7) -0.018(11) -0.043(11)
C21 0.18(2) 0.070(11) 0.049(9) -0.031(8) 0.044(12) -0.038(13)
C22 0.134(17) 0.073(12) 0.112(15) -0.028(11) 0.004(14) -0.037(12)
C23 0.116(15) 0.067(11) 0.050(10) -0.031(8) 0.030(10) -0.048(11)
C24 0.097(12) 0.041(9) 0.075(11) -0.001(8) 0.020(11) 0.004(9)
C25 0.091(13) 0.111(16) 0.101(16) -0.003(13) -0.041(13) -0.016(13)
C26 0.087(15) 0.104(18) 0.24(3) -0.08(2) -0.02(2) -0.003(14)
C27 0.038(6) 0.009(6) 0.048(8) -0.002(5) 0.008(6) -0.001(5)
C28 0.049(8) 0.033(7) 0.046(8) 0.007(6) 0.002(7) -0.008(6)
C29 0.043(7) 0.058(9) 0.067(10) 0.002(8) 0.017(8) 0.011(6)
C30 0.098(12) 0.043(8) 0.059(9) 0.022(8) 0.002(9) -0.005(8)
C31 0.082(11) 0.093(14) 0.093(14) 0.078(12) 0.007(11) 0.028(10)
C32 0.077(10) 0.058(9) 0.064(10) 0.028(8) 0.012(9) 0.002(9)
C33 0.058(9) 0.026(8) 0.110(14) 0.021(8) 0.008(10) 0.005(7)
C34 0.067(9) 0.031(7) 0.049(8) 0.000(6) 0.003(8) -0.003(7)
C35 0.054(8) 0.035(7) 0.080(10) -0.005(7) 0.006(8) 0.004(7)
C36 0.035(6) 0.048(8) 0.035(7) 0.000(6) 0.008(6) -0.002(6)
C38 0.057(9) 0.083(11) 0.058(10) -0.001(9) -0.007(9) 0.000(9)
C39 0.118(17) 0.091(13) 0.102(15) 0.039(11) -0.048(15) 0.005(13)
C40 0.060(12) 0.145(19) 0.119(18) 0.017(16) -0.031(14) 0.015(12)
C41 0.072(11) 0.090(12) 0.070(12) 0.026(10) -0.021(9) 0.013(10)
C42 0.049(9) 0.089(12) 0.076(11) -0.005(9) -0.023(9) 0.015(8)
C43 0.041(8) 0.046(8) 0.037(8) 0.002(6) -0.001(6) 0.012(6)
C44 0.121(15) 0.127(16) 0.034(8) 0.040(10) 0.011(10) 0.005(12)
C45 0.135(17) 0.028(9) 0.083(13) -0.021(9) 0.026(13) -0.002(10)
C46 0.061(11) 0.079(14) 0.23(3) -0.046(19) 0.036(17) -0.005(11)
C47 0.122(17) 0.133(18) 0.082(13) -0.063(13) 0.002(13) 0.004(15)
C48 0.057(10) 0.090(12) 0.078(12) -0.020(10) 0.026(9) -0.013(9)
C49 0.080(11) 0.055(9) 0.059(10) -0.005(9) 0.014(9) -0.017(8)
C50 0.041(8) 0.140(17) 0.062(11) -0.031(11) -0.011(8) 0.007(9)
C51 0.103(14) 0.055(11) 0.125(18) -0.013(11) 0.004(13) 0.023(10)
C52 0.17(2) 0.054(11) 0.113(17) -0.033(11) -0.007(17) 0.025(14)

loop_
_atom_type_symbol
_atom_type_description
_atom_type_scat_dispersion_real
_atom_type_scat_dispersion_imag
_atom_type_scat_source
C C 0.0033 0.0016 'International Tables Vol C Tables 4.2.6.8 and 6.1.1.4'
H H 0.0000 0.0000 'International Tables Vol C Tables 4.2.6.8 and 6.1.1.4'
N N 0.0061 0.0033 'International Tables Vol C Tables 4.2.6.8 and 6.1.1.4'
I I -0.4742 1.8119 'International Tables Vol C Tables 4.2.6.8 and 6.1.1.4'
Rh Rh -1.1178 0.9187 'International Tables Vol C Tables 4.2.6.8 and 6.1.1.4'

loop_
_geom_angle_atom_site_label_1
_geom_angle_atom_site_label_2
_geom_angle_atom_site_label_3
_geom_angle
C11 Rh1 C19 89.9(6)
C11 Rh1 C23 155.3(6)
C19 Rh1 C23 95.4(6)
C11 Rh1 C20 89.2(5)
C19 Rh1 C20 38.6(7)
C23 Rh1 C20 80.3(5)
C11 Rh1 C24 167.2(6)
C19 Rh1 C24 81.2(7)
C23 Rh1 C24 36.2(6)
C20 Rh1 C24 89.6(6)
C11 Rh1 I1 90.1(4)
C19 Rh1 I1 165.2(6)
C23 Rh1 I1 90.7(4)
C20 Rh1 I1 156.2(6)
C24 Rh1 I1 96.1(4)
C37 Rh2 C46 90.4(6)
C37 Rh2 C45 90.6(7)
C46 Rh2 C45 35.6(8)
C37 Rh2 C49 157.4(6)
C46 Rh2 C49 81.0(7)
C45 Rh2 C49 94.2(7)
C37 Rh2 C50 167.5(7)
C46 Rh2 C50 87.9(7)
C45 Rh2 C50 80.8(8)
C49 Rh2 C50 33.9(5)
C37 Rh2 I2 91.3(4)
C46 Rh2 I2 158.7(9)
C45 Rh2 I2 165.5(5)
C49 Rh2 I2 89.4(4)
C50 Rh2 I2 94.8(5)
C11 N1 C17 110.3(10)
C11 N1 C10 128.2(11)
C17 N1 C10 119.2(10)
C11 N2 C12 109.7(12)
C11 N2 C18 124.2(14)
C12 N2 C18 126.0(15)
C43 N3 C36 118.7(10)
C43 N3 C37 112.6(10)
C36 N3 C37 125.3(11)
C37 N4 C38 117.7(13)
C37 N4 C44 124.6(13)
C38 N4 C44 117.5(15)
C10 C1 C2 118.8(11)
C10 C1 C27 124.4(10)
C2 C1 C27 116.5(10)
C7 C2 C3 119.0(11)
C7 C2 C1 119.0(12)
C3 C2 C1 122.0(11)
C4 C3 C2 122.5(14)
C4 C3 H1 118.8
C2 C3 H1 118.8
C3 C4 C5 117.6(15)
C3 C4 H2 121.2
C5 C4 H2 121.2
C6 C5 C4 120.5(15)
C6 C5 H3 119.7
C4 C5 H3 119.7
C5 C6 C7 120.0(16)
C5 C6 H4 120.0
C7 C6 H4 120.0
C2 C7 C6 120.4(14)
C2 C7 C8 121.0(12)
C6 C7 C8 118.7(14)
C9 C8 C7 117.9(12)
C9 C8 H5 121.0
C7 C8 H5 121.0
C8 C9 C10 122.4(13)
C8 C9 H6 118.8
C10 C9 H6 118.8
C1 C10 C9 120.5(12)
C1 C10 N1 124.2(11)
C9 C10 N1 115.1(11)
N1 C11 N2 108.3(11)
N1 C11 Rh1 132.8(10)
N2 C11 Rh1 118.9(9)
C17 C12 C13 120.4(17)
C17 C12 N2 105.9(15)
C13 C12 N2 133.7(16)
C14 C13 C12 118.6(18)
C14 C13 H7 120.7
C12 C13 H7 120.7
C13 C14 C15 121.2(18)
C13 C14 H8 119.4
C15 C14 H8 119.4
C16 C15 C14 118.2(16)
C16 C15 H9 120.9
C14 C15 H9 120.9
C17 C16 C15 120.9(15)
C17 C16 H10 119.6
C15 C16 H10 119.6
C16 C17 C12 120.2(15)
C16 C17 N1 134.3(13)
C12 C17 N1 105.5(13)
N2 C18 H13 109.5
N2 C18 H11 109.5
H13 C18 H11 109.5
N2 C18 H12 109.5
H13 C18 H12 109.5
H11 C18 H12 109.5
C20 C19 C26 120.5(16)
C20 C19 Rh1 72.5(9)
C26 C19 Rh1 111.6(14)
C20 C19 H14 119.7
C26 C19 H14 119.8
Rh1 C19 H14 86.1
C19 C20 C21 126.9(17)
C19 C20 Rh1 68.9(9)
C21 C20 Rh1 111.8(10)
C19 C20 H15 116.5
C21 C20 H15 116.5
Rh1 C20 H15 89.3
C22 C21 C20 114.4(13)
C22 C21 H16 108.7
C20 C21 H16 108.7
C22 C21 H17 108.7
C20 C21 H17 108.7
H16 C21 H17 107.6
C21 C22 C23 115.1(16)
C21 C22 H19 108.5
C23 C22 H19 108.5
C21 C22 H18 108.5
C23 C22 H18 108.5
H19 C22 H18 107.5
C24 C23 C22 129.1(17)
C24 C23 Rh1 72.6(9)
C22 C23 Rh1 109.5(11)
C24 C23 H20 115.5
C22 C23 H20 115.5
Rh1 C23 H20 87.7
C23 C24 C25 120.7(15)
C23 C24 Rh1 71.2(10)
C25 C24 Rh1 115.8(11)
C23 C24 H21 119.7
C25 C24 H21 119.7
Rh1 C24 H21 83.4
C24 C25 C26 108.0(16)
C24 C25 H22 110.1
C26 C25 H22 110.1
C24 C25 H23 110.1
C26 C25 H23 110.1
H22 C25 H23 108.4
C19 C26 C25 117.8(17)
C19 C26 H25 107.9
C25 C26 H25 107.9
C19 C26 H24 107.9
C25 C26 H24 107.9
H25 C26 H24 107.2
C36 C27 C28 119.6(10)
C36 C27 C1 124.4(10)
C28 C27 C1 116.0(10)
C29 C28 C33 118.6(12)
C29 C28 C27 127.8(11)
C33 C28 C27 113.4(12)
C30 C29 C28 125.1(14)
C30 C29 H26 117.5
C28 C29 H26 117.5
C29 C30 C31 118.2(15)
C29 C30 H27 120.9
C31 C30 H27 120.9
C32 C31 C30 122.8(14)
C32 C31 H28 118.6
C30 C31 H28 118.6
C31 C32 C33 119.6(16)
C31 C32 H29 120.2
C33 C32 H29 120.2
C34 C33 C28 125.7(13)
C34 C33 C32 118.6(13)
C28 C33 C32 115.7(15)
C35 C34 C33 116.9(13)
C35 C34 H30 121.5
C33 C34 H30 121.5
C34 C35 C36 121.5(13)
C34 C35 H31 119.2
C36 C35 H31 119.2
C27 C36 C35 122.5(12)
C27 C36 N3 123.2(11)
C35 C36 N3 114.1(11)
N4 C37 N3 99.6(11)
N4 C37 Rh2 128.6(11)
N3 C37 Rh2 131.8(10)
C39 C38 N4 137.1(17)
C39 C38 C43 119.0(16)
N4 C38 C43 103.9(13)
C38 C39 C40 119.0(17)
C38 C39 H32 120.5
C40 C39 H32 120.5
C41 C40 C39 120.6(18)
C41 C40 H33 119.7
C39 C40 H33 119.7
C40 C41 C42 122.0(18)
C40 C41 H34 119.0
C42 C41 H34 119.0
C43 C42 C41 118.8(15)
C43 C42 H35 120.6
C41 C42 H35 120.6
C42 C43 N3 134.2(12)
C42 C43 C38 120.3(13)
N3 C43 C38 105.5(11)
N4 C44 H37 109.5
N4 C44 H36 109.5
H37 C44 H36 109.5
N4 C44 H38 109.5
H37 C44 H38 109.5
H36 C44 H38 109.5
C46 C45 C52 124(2)
C46 C45 Rh2 66.5(12)
C52 C45 Rh2 109.3(14)
C46 C45 H39 118.2
C52 C45 H39 118.2
Rh2 C45 H39 94.2
C45 C46 C47 125(2)
C45 C46 Rh2 78.0(15)
C47 C46 Rh2 114.1(12)
C45 C46 H40 117.7
C47 C46 H40 117.6
Rh2 C46 H40 77.6
C48 C47 C46 113.0(14)
C48 C47 H41 109.0
C46 C47 H41 109.0
C48 C47 H42 109.0
C46 C47 H42 109.0
H41 C47 H42 107.8
C47 C48 C49 112.7(13)
C47 C48 H44 109.0
C49 C48 H44 109.1
C47 C48 H43 109.1
C49 C48 H43 109.0
H44 C48 H43 107.8
C50 C49 C48 127.9(15)
C50 C49 Rh2 73.1(9)
C48 C49 Rh2 109.7(10)
C50 C49 H45 116.0
C48 C49 H45 116.0
Rh2 C49 H45 87.0
C49 C50 C51 121.7(17)
C49 C50 Rh2 73.1(10)
C51 C50 Rh2 110.4(11)
C49 C50 H46 119.2
C51 C50 H46 119.2
Rh2 C50 H46 86.6
C52 C51 C50 112.8(15)
C52 C51 H47 109.0
C50 C51 H47 109.0
C52 C51 H48 109.0
C50 C51 H48 109.0
H47 C51 H48 107.8
C45 C52 C51 118.6(19)
C45 C52 H49 107.7
C51 C52 H49 107.7
C45 C52 H50 107.7
C51 C52 H50 107.7
H49 C52 H50 107.1

loop_
_geom_bond_atom_site_label_1
_geom_bond_atom_site_label_2
_geom_bond_distance
Rh1 C11 2.059(12)
Rh1 C19 2.106(17)
Rh1 C23 2.148(15)
Rh1 C20 2.153(13)
Rh1 C24 2.165(16)
Rh1 I1 2.6878(14)
Rh2 C37 1.975(14)
Rh2 C46 2.02(2)
Rh2 C45 2.152(16)
Rh2 C49 2.209(14)
Rh2 C50 2.209(15)
Rh2 I2 2.6688(15)
N1 C11 1.315(14)
N1 C17 1.420(16)
N1 C10 1.421(15)
N2 C11 1.328(16)
N2 C12 1.42(2)
N2 C18 1.497(19)
N3 C43 1.382(15)
N3 C36 1.433(15)
N3 C37 1.457(16)
N4 C37 1.340(18)
N4 C38 1.385(18)
N4 C44 1.484(18)
C1 C10 1.364(17)
C1 C2 1.483(16)
C1 C27 1.511(15)
C2 C7 1.362(17)
C2 C3 1.384(17)
C3 C4 1.367(19)
C3 H1 0.9300
C4 C5 1.45(2)
C4 H2 0.9300
C5 C6 1.32(2)
C5 H3 0.9300
C6 C7 1.43(2)
C6 H4 0.9300
C7 C8 1.466(19)
C8 C9 1.355(19)
C8 H5 0.9300
C9 C10 1.414(17)
C9 H6 0.9300
C12 C17 1.37(2)
C12 C13 1.38(2)
C13 C14 1.32(3)
C13 H7 0.9300
C14 C15 1.42(3)
C14 H8 0.9300
C15 C16 1.34(2)
C15 H9 0.9300
C16 C17 1.342(18)
C16 H10 0.9300
C18 H13 0.9600
C18 H11 0.9600
C18 H12 0.9600
C19 C20 1.41(2)
C19 C26 1.47(3)
C19 H14 0.9300
C20 C21 1.54(2)
C20 H15 0.9300
C21 C22 1.42(2)
C21 H16 0.9700
C21 H17 0.9700
C22 C23 1.52(2)
C22 H19 0.9700
C22 H18 0.9700
C23 C24 1.34(2)
C23 H20 0.9300
C24 C25 1.51(2)
C24 H21 0.9300
C25 C26 1.57(3)
C25 H22 0.9700
C25 H23 0.9700
C26 H25 0.9700
C26 H24 0.9700
C27 C36 1.331(16)
C27 C28 1.462(16)
C28 C29 1.374(18)
C28 C33 1.433(18)
C29 C30 1.326(18)
C29 H26 0.9300
C30 C31 1.39(2)
C30 H27 0.9300
C31 C32 1.34(2)
C31 H28 0.9300
C32 C33 1.490(19)
C32 H29 0.9300
C33 C34 1.358(19)
C34 C35 1.347(17)
C34 H30 0.9300
C35 C36 1.399(17)
C35 H31 0.9300
C38 C39 1.36(2)
C38 C43 1.434(19)
C39 C40 1.41(3)
C39 H32 0.9300
C40 C41 1.33(2)
C40 H33 0.9300
C41 C42 1.38(2)
C41 H34 0.9300
C42 C43 1.355(18)
C42 H35 0.9300
C44 H37 0.9600
C44 H36 0.9600
C44 H38 0.9600
C45 C46 1.28(3)
C45 C52 1.45(3)
C45 H39 0.9300
C46 C47 1.64(3)
C46 H40 0.9300
C47 C48 1.45(2)
C47 H41 0.9700
C47 H42 0.9700
C48 C49 1.52(2)
C48 H44 0.9700
C48 H43 0.9700
C49 C50 1.29(2)
C49 H45 0.9300
C50 C51 1.53(2)
C50 H46 0.9300
C51 C52 1.46(2)
C51 H47 0.9700
C51 H48 0.9700
C52 H49 0.9700
C52 H50 0.9700

loop_
_geom_torsion_atom_site_label_1
_geom_torsion_atom_site_label_2
_geom_torsion_atom_site_label_3
_geom_torsion_atom_site_label_4
_geom_torsion
C10 C1 C2 C7 -2.0(19)
C27 C1 C2 C7 -176.5(11)
C10 C1 C2 C3 179.1(11)
C27 C1 C2 C3 4.6(17)
C7 C2 C3 C4 2.5(19)
C1 C2 C3 C4 -178.6(11)
C2 C3 C4 C5 -2.4(19)
C3 C4 C5 C6 2(2)
C4 C5 C6 C7 -2(2)
C3 C2 C7 C6 -2(2)
C1 C2 C7 C6 179.0(12)
C3 C2 C7 C8 176.5(12)
C1 C2 C7 C8 -2.5(19)
C5 C6 C7 C2 2(2)
C5 C6 C7 C8 -176.8(14)
C2 C7 C8 C9 3(2)
C6 C7 C8 C9 -178.5(13)
C7 C8 C9 C10 1(2)
C2 C1 C10 C9 5.9(18)
C27 C1 C10 C9 -180.0(11)
C2 C1 C10 N1 -179.7(11)
C27 C1 C10 N1 -5.6(19)
C8 C9 C10 C1 -6(2)
C8 C9 C10 N1 179.5(12)
C11 N1 C10 C1 83.6(17)
C17 N1 C10 C1 -115.4(13)
C11 N1 C10 C9 -101.7(14)
C17 N1 C10 C9 59.2(15)
C17 N1 C11 N2 5.9(14)
C10 N1 C11 N2 168.2(11)
C17 N1 C11 Rh1 -173.9(10)
C10 N1 C11 Rh1 -12(2)
C12 N2 C11 N1 -5.2(14)
C18 N2 C11 N1 178.7(12)
C12 N2 C11 Rh1 174.6(8)
C18 N2 C11 Rh1 -1.5(17)
C19 Rh1 C11 N1 59.5(13)
C23 Rh1 C11 N1 162.4(12)
C20 Rh1 C11 N1 98.1(13)
C24 Rh1 C11 N1 13(3)
I1 Rh1 C11 N1 -105.7(12)
C19 Rh1 C11 N2 -120.3(11)
C23 Rh1 C11 N2 -17.4(19)
C20 Rh1 C11 N2 -81.7(12)
C24 Rh1 C11 N2 -166(2)
I1 Rh1 C11 N2 74.5(10)
C11 N2 C12 C17 2.5(15)
C18 N2 C12 C17 178.6(12)
C11 N2 C12 C13 -177.0(17)
C18 N2 C12 C13 -1(2)
C17 C12 C13 C14 0(3)
N2 C12 C13 C14 179.7(17)
C12 C13 C14 C15 -5(3)
C13 C14 C15 C16 9(3)
C14 C15 C16 C17 -8(3)
C15 C16 C17 C12 3(2)
C15 C16 C17 N1 -176.4(15)
C13 C12 C17 C16 1(2)
N2 C12 C17 C16 -178.5(12)
C13 C12 C17 N1 -179.4(13)
N2 C12 C17 N1 0.9(13)
C11 N1 C17 C16 175.1(15)
C10 N1 C17 C16 11(2)
C11 N1 C17 C12 -4.2(14)
C10 N1 C17 C12 -168.4(11)
C11 Rh1 C19 C20 88.9(9)
C23 Rh1 C19 C20 -67.0(11)
C24 Rh1 C19 C20 -100.4(10)
I1 Rh1 C19 C20 179.0(13)
C11 Rh1 C19 C26 -154.5(16)
C23 Rh1 C19 C26 49.6(16)
C20 Rh1 C19 C26 116.6(18)
C24 Rh1 C19 C26 16.2(15)
I1 Rh1 C19 C26 -64(2)
C26 C19 C20 C21 -3(3)
Rh1 C19 C20 C21 102.0(15)
C26 C19 C20 Rh1 -105.2(17)
C11 Rh1 C20 C19 -90.8(10)
C23 Rh1 C20 C19 111.6(11)
C24 Rh1 C20 C19 76.4(10)
I1 Rh1 C20 C19 -179.4(8)
C11 Rh1 C20 C21 146.5(15)
C19 Rh1 C20 C21 -122.6(19)
C23 Rh1 C20 C21 -11.0(15)
C24 Rh1 C20 C21 -46.2(15)
I1 Rh1 C20 C21 58.0(19)
C19 C20 C21 C22 -84(3)
Rh1 C20 C21 C22 -4(2)
C20 C21 C22 C23 25(3)
C21 C22 C23 C24 49(3)
C21 C22 C23 Rh1 -34(2)
C11 Rh1 C23 C24 -168.9(12)
C19 Rh1 C23 C24 -67.2(11)
C20 Rh1 C23 C24 -102.8(10)
I1 Rh1 C23 C24 99.3(9)
C11 Rh1 C23 C22 -43(2)
C19 Rh1 C23 C22 58.9(15)
C20 Rh1 C23 C22 23.3(14)
C24 Rh1 C23 C22 126.1(18)
I1 Rh1 C23 C22 -134.5(14)
C22 C23 C24 C25 8(3)
Rh1 C23 C24 C25 109.5(16)
C22 C23 C24 Rh1 -101.3(18)
C11 Rh1 C24 C23 159(2)
C19 Rh1 C24 C23 111.8(10)
C20 Rh1 C24 C23 74.0(10)
I1 Rh1 C24 C23 -82.9(9)
C11 Rh1 C24 C25 43(3)
C19 Rh1 C24 C25 -3.9(14)
C23 Rh1 C24 C25 -115.7(16)
C20 Rh1 C24 C25 -41.8(14)
I1 Rh1 C24 C25 161.4(13)
C23 C24 C25 C26 -91(2)
Rh1 C24 C25 C26 -8(2)
C20 C19 C26 C25 55(3)
Rh1 C19 C26 C25 -27(2)
C24 C25 C26 C19 23(3)
C10 C1 C27 C36 74.6(16)
C2 C1 C27 C36 -111.2(13)
C10 C1 C27 C28 -107.4(13)
C2 C1 C27 C28 66.8(14)
C36 C27 C28 C29 179.9(12)
C1 C27 C28 C29 1.8(18)
C36 C27 C28 C33 4.7(16)
C1 C27 C28 C33 -173.4(10)
C33 C28 C29 C30 -3(2)
C27 C28 C29 C30 -178.2(13)
C28 C29 C30 C31 3(2)
C29 C30 C31 C32 0(2)
C30 C31 C32 C33 -2(3)
C29 C28 C33 C34 178.2(14)
C27 C28 C33 C34 -6(2)
C29 C28 C33 C32 1.3(19)
C27 C28 C33 C32 177.0(11)
C31 C32 C33 C34 -176.2(15)
C31 C32 C33 C28 1(2)
C28 C33 C34 C35 2(2)
C32 C33 C34 C35 178.6(13)
C33 C34 C35 C36 4(2)
C28 C27 C36 C35 0.5(18)
C1 C27 C36 C35 178.4(11)
C28 C27 C36 N3 174.8(10)
C1 C27 C36 N3 -7.3(18)
C34 C35 C36 C27 -5(2)
C34 C35 C36 N3 179.9(12)
C43 N3 C36 C27 -116.6(13)
C37 N3 C36 C27 85.8(15)
C43 N3 C36 C35 58.2(15)
C37 N3 C36 C35 -99.5(14)
C38 N4 C37 N3 -7.2(17)
C44 N4 C37 N3 177.9(13)
C38 N4 C37 Rh2 172.0(11)
C44 N4 C37 Rh2 -3(2)
C43 N3 C37 N4 7.9(14)
C36 N3 C37 N4 166.7(11)
C43 N3 C37 Rh2 -171.2(10)
C36 N3 C37 Rh2 -12.4(18)
C46 Rh2 C37 N4 -85.2(16)
C45 Rh2 C37 N4 -120.7(14)
C49 Rh2 C37 N4 -18(2)
C50 Rh2 C37 N4 -167(2)
I2 Rh2 C37 N4 73.7(13)
C46 Rh2 C37 N3 93.7(14)
C45 Rh2 C37 N3 58.2(13)
C49 Rh2 C37 N3 160.8(12)
C50 Rh2 C37 N3 12(4)
I2 Rh2 C37 N3 -107.4(12)
C37 N4 C38 C39 -174.8(19)
C44 N4 C38 C39 0(3)
C37 N4 C38 C43 4.0(18)
C44 N4 C38 C43 179.3(13)
N4 C38 C39 C40 177(2)
C43 C38 C39 C40 -2(3)
C38 C39 C40 C41 5(3)
C39 C40 C41 C42 -6(3)
C40 C41 C42 C43 5(3)
C41 C42 C43 N3 178.0(15)
C41 C42 C43 C38 -2(2)
C36 N3 C43 C42 14(2)
C37 N3 C43 C42 174.0(15)
C36 N3 C43 C38 -166.4(11)
C37 N3 C43 C38 -6.1(14)
C39 C38 C43 C42 1(2)
N4 C38 C43 C42 -178.6(14)
C39 C38 C43 N3 -179.4(15)
N4 C38 C43 N3 1.5(15)
C37 Rh2 C45 C46 89.8(14)
C49 Rh2 C45 C46 -68.1(14)
C50 Rh2 C45 C46 -99.3(14)
I2 Rh2 C45 C46 -172.4(14)
C37 Rh2 C45 C52 -151.1(14)
C46 Rh2 C45 C52 119(2)
C49 Rh2 C45 C52 51.0(15)
C50 Rh2 C45 C52 19.8(14)
I2 Rh2 C45 C52 -53(3)
C52 C45 C46 C47 13(3)
Rh2 C45 C46 C47 111.1(19)
C52 C45 C46 Rh2 -98.2(18)
C37 Rh2 C46 C45 -90.5(14)
C49 Rh2 C46 C45 110.4(15)
C50 Rh2 C46 C45 77.1(15)
I2 Rh2 C46 C45 174.7(10)
C37 Rh2 C46 C47 146.6(18)
C45 Rh2 C46 C47 -123(3)
C49 Rh2 C46 C47 -12.4(17)
C50 Rh2 C46 C47 -45.7(18)
I2 Rh2 C46 C47 52(3)
C45 C46 C47 C48 -95(3)
Rh2 C46 C47 C48 -3(3)
C46 C47 C48 C49 25(2)
C47 C48 C49 C50 49(2)
C47 C48 C49 Rh2 -34.0(18)
C37 Rh2 C49 C50 -168.5(14)
C46 Rh2 C49 C50 -99.6(13)
C45 Rh2 C49 C50 -66.5(12)
I2 Rh2 C49 C50 99.4(10)
C37 Rh2 C49 C48 -43(2)
C46 Rh2 C49 C48 25.4(13)
C45 Rh2 C49 C48 58.5(12)
C50 Rh2 C49 C48 125.0(16)
I2 Rh2 C49 C48 -135.5(11)
C48 C49 C50 C51 2(3)
Rh2 C49 C50 C51 103.9(15)
C48 C49 C50 Rh2 -102.1(16)
C37 Rh2 C50 C49 159(2)
C46 Rh2 C50 C49 77.0(13)
C45 Rh2 C50 C49 112.1(11)
I2 Rh2 C50 C49 -81.8(10)
C37 Rh2 C50 C51 41(3)
C46 Rh2 C50 C51 -41.2(15)
C45 Rh2 C50 C51 -6.1(14)
C49 Rh2 C50 C51 -118.2(17)
I2 Rh2 C50 C51 160.0(13)
C49 C50 C51 C52 -91(2)
Rh2 C50 C51 C52 -9(2)
C46 C45 C52 C51 41(3)
Rh2 C45 C52 C51 -33(2)
C50 C51 C52 C45 28(3)
